data_9004299
loop_
_publ_author_name
'Caucia, F.'
'Callegari, A.'
'Oberti, R.'
'Ungaretti, L.'
'Hawthorne, F. C.'

_publ_section_title
;
 Structural aspects of oxidation-dehydrogenation in staurolite
 Sample: T = 500 C, 5 h heating
;
_journal_name_full 'The Canadian Mineralogist'
_journal_page_first 477
_journal_page_last 489
_journal_volume 32
_journal_year 1994
_chemical_formula_sum 'Al4.9 Fe0.85 Mg0.18 O9 Si1.9 Zn0.01'
_chemical_name_mineral Staurolite
_space_group_IT_number 12
_symmetry_space_group_name_Hall '-C 2y'
_symmetry_space_group_name_H-M 'C 1 2/m 1'
_cell_angle_alpha 90
_cell_angle_beta 90.15
_cell_angle_gamma 90
_cell_length_a 7.866
_cell_length_b 16.621
_cell_length_c 5.658
_cell_formula_units_Z 4
_cell_volume 739.729
_database_code_amcsd 0005372
_diffrn_ambient_temperature 773.15
_exptl_crystal_density_diffrn 3.431
_cod_original_formula_sum 'Si1.9 Al4.9 Fe.85 Mg.18 Zn.01 O9'
_cod_database_code 9004299

loop_
_space_group_symop_operation_xyz
x,y,z
1/2+x,1/2+y,z
x,-y,z
1/2+x,1/2-y,z
-x,y,-z
1/2-x,1/2+y,-z
-x,-y,-z
1/2-x,1/2-y,-z

loop_
_atom_site_label
_atom_site_fract_x
_atom_site_fract_y
_atom_site_fract_z
_atom_site_occupancy
_atom_site_U_iso_or_equiv
SiT1 0.13412 0.16610 0.24881 0.95000 0.00393
AlT1 0.13412 0.16610 0.24881 0.05000 0.00393
FeT2 0.39153 0.00000 0.24839 0.64000 0.01456
AlT2 0.39153 0.00000 0.24839 0.14000 0.01456
MgT2 0.39153 0.00000 0.24839 0.09000 0.01456
ZnT2 0.39153 0.00000 0.24839 0.01000 0.01456
AlT3 0.13363 0.00000 0.25193 0.03000 0.00494
FeT3 0.13363 0.00000 0.25193 0.01000 0.00494
AlM1A 0.50000 0.17520 0.00000 0.97000 0.00443
MgM1A 0.50000 0.17520 0.00000 0.02000 0.00443
FeM1A 0.50000 0.17520 0.00000 0.01000 0.00443
AlM1B 0.50000 0.17507 0.50000 0.97000 0.00494
MgM1B 0.50000 0.17507 0.50000 0.02000 0.00494
FeM1B 0.50000 0.17507 0.50000 0.01000 0.00494
FeM2 0.26338 0.41702 0.25133 0.04000 0.00621
AlM2 0.26338 0.41702 0.25133 0.96000 0.00621
AlM3A 0.00000 0.00000 0.00000 0.77000 0.00633
MgM3A 0.00000 0.00000 0.00000 0.04000 0.00633
FeM3A 0.00000 0.00000 0.00000 0.06000 0.00633
AlM3B 0.00000 0.00000 0.50000 0.77000 0.00545
MgM3B 0.00000 0.00000 0.50000 0.04000 0.00545
FeM3B 0.00000 0.00000 0.50000 0.06000 0.00545
FeM4A 0.50000 0.00000 0.00000 0.04000 0.01077
MgM4A 0.50000 0.00000 0.00000 0.01000 0.01077
FeM4B 0.50000 0.00000 0.50000 0.04000 0.01115
MgM4B 0.50000 0.00000 0.50000 0.01000 0.01115
O1A 0.23396 0.00000 0.96357 0.50000 0.00861
O1B 0.23602 0.00000 0.53370 0.50000 0.00925
O2A 0.25536 0.16157 0.01501 0.50000 0.00545
O2B 0.25440 0.16130 0.48344 0.50000 0.00583
O3 0.00187 0.08916 0.24666 1.00000 0.00836
O4 0.02169 0.24925 0.24970 1.00000 0.00532
O5 0.52714 0.10039 0.24964 1.00000 0.00519

loop_
_cod_related_entry_id
_cod_related_entry_database
_cod_related_entry_code
1 AMCSD 0005372
